data_4328014
loop_
_publ_author_name
'Thomas Z\"oller'
'Christina Dietz'
'Ljuba Iovkova-Berends'
'Olga Karsten'
'Gerrit Bradtm\"oller'
'Ann-Kristin Wiegand'
'Yu Wang'
'Viatcheslav Jouikov'
'Klaus Jurkschat'

_publ_contact_author_address
;
    Lehrstuhl f\"ur Anorganische Chemie II
    Technische Universi\"at Dortmund
    44221 Dortmund
    Deutschland
;
_publ_contact_author_email klaus.jurkschat@tu-dortmund.de
_publ_contact_author_name 'Klaus Jurkschat'
_publ_section_title
;
 Novel Stannatranes of the Type N(CH2CMe2O)3SnX (X = OR, SR, OC(O)R,
 SP(S)Ph2, Halogen). Synthesis, Molecular Structures, and Electrochemical
 Properties
;
_journal_name_full 'Inorganic Chemistry'
_journal_page_first 1041
_journal_page_last 1056
_journal_paper_doi 10.1021/ic202179e
_journal_volume 51
_journal_year 2012
_chemical_formula_moiety 'C12 H24 Cl N O3 Sn'
_chemical_formula_sum 'C12 H24 Cl N O3 Sn'
_chemical_formula_weight 384.46
_chemical_name_systematic
;
1-Chlorido-(2,8,9-trioxa-5-aza-3,3,7,7,10,10-hexamethyl-
stannatricyclo[3.3.3.01.5]undecane
;
_space_group_IT_number 186
_symmetry_cell_setting hexagonal
_symmetry_space_group_name_Hall 'P 6c -2c'
_symmetry_space_group_name_H-M 'P 63 m c'
_atom_sites_solution_hydrogens geom
_atom_sites_solution_primary direct
_atom_sites_solution_secondary difmap
_audit_creation_method SHELXL-97
_cell_angle_alpha 90.00
_cell_angle_beta 90.00
_cell_angle_gamma 120.00
_cell_formula_units_Z 2
_cell_length_a 10.3357(3)
_cell_length_b 10.3357(3)
_cell_length_c 8.3534(4)
_cell_measurement_reflns_used 14733
_cell_measurement_temperature 173(2)
_cell_measurement_theta_max 25.47
_cell_measurement_theta_min 2.28
_cell_volume 772.81(5)
_computing_cell_refinement 'CrysAlisPro, Oxford Diffraction Ltd., Version 1.171.33.55''
_computing_data_collection 'CrysAlisPro, Oxford Diffraction Ltd., Version 1.171.33.55''
_computing_data_reduction 'CrysAlisPro, Oxford Diffraction Ltd., Version 1.171.33.55''
_computing_molecular_graphics 'SHELXP-97 (Sheldrick, 1997)'
_computing_publication_material 'enCIFer Version 1.3'
_computing_structure_refinement 'SHELXL-97 (Sheldrick, 1997)'
_computing_structure_solution 'SHELXS-97 (Sheldrick, 1990)'
_diffrn_ambient_temperature 173(2)
_diffrn_measured_fraction_theta_full 0.980
_diffrn_measured_fraction_theta_max 0.980
_diffrn_measurement_device 'Xcalibur2 CCD Diffractometer'
_diffrn_measurement_method '\w und \y scan'
_diffrn_radiation_monochromator graphite
_diffrn_radiation_source 'fine-focus sealed tube'
_diffrn_radiation_type MoK\a
_diffrn_radiation_wavelength 0.71073
_diffrn_reflns_av_R_equivalents 0.0503
_diffrn_reflns_av_sigmaI/netI 0.0149
_diffrn_reflns_limit_h_max 12
_diffrn_reflns_limit_h_min -12
_diffrn_reflns_limit_k_max 12
_diffrn_reflns_limit_k_min -12
_diffrn_reflns_limit_l_max 10
_diffrn_reflns_limit_l_min -10
_diffrn_reflns_number 14733
_diffrn_reflns_theta_full 25.47
_diffrn_reflns_theta_max 25.47
_diffrn_reflns_theta_min 2.28
_exptl_absorpt_coefficient_mu 1.827
_exptl_absorpt_correction_T_max 1.00000
_exptl_absorpt_correction_T_min 0.91355
_exptl_absorpt_correction_type multi-scan
_exptl_absorpt_process_details
;
CrysAlis RED, Oxford Diffraction Ltd.,
Version 1.171.32.37 (release 24-10-2008 CrysAlis171 .NET)
(compiled Oct 24 2008,09:44:38)
empirical absorption correction using spherical harmonics,
 implemented in SCALE3 ABSPACK scaling algorithm.
;
_exptl_crystal_colour colourless
_exptl_crystal_density_diffrn 1.652
_exptl_crystal_description block
_exptl_crystal_F_000 388
_exptl_crystal_size_max 0.42
_exptl_crystal_size_mid 0.38
_exptl_crystal_size_min 0.24
_refine_diff_density_max 0.236
_refine_diff_density_min -0.368
_refine_diff_density_rms 0.045
_refine_ls_abs_structure_details 'Flack H D (1983), Acta Cryst. A39, 876-881'
_refine_ls_abs_structure_Flack -0.05(5)
_refine_ls_extinction_method none
_refine_ls_goodness_of_fit_ref 1.104
_refine_ls_hydrogen_treatment constr
_refine_ls_matrix_type full
_refine_ls_number_parameters 54
_refine_ls_number_reflns 555
_refine_ls_number_restraints 1
_refine_ls_restrained_S_all 1.103
_refine_ls_R_factor_all 0.0173
_refine_ls_R_factor_gt 0.0158
_refine_ls_shift/su_max 0.000
_refine_ls_shift/su_mean 0.000
_refine_ls_structure_factor_coef Fsqd
_refine_ls_weighting_details 'calc w=1/[\s^2^(Fo^2^)+(0.0276P)^2^+0.0282P] where P=(Fo^2^+2Fc^2^)/3'
_refine_ls_weighting_scheme calc
_refine_ls_wR_factor_gt 0.0405
_refine_ls_wR_factor_ref 0.0408
_reflns_number_gt 530
_reflns_number_total 555
_reflns_threshold_expression >2sigma(I)
_cod_data_source_file ic202179e_si_001_10.cif
_cod_data_source_block 0472
_cod_database_code 4328014

loop_
_symmetry_equiv_pos_as_xyz
'x, y, z'
'-y, x-y, z'
'-x+y, -x, z'
'-x, -y, z+1/2'
'y, -x+y, z+1/2'
'x-y, x, z+1/2'
'-y, -x, z'
'-x+y, y, z'
'x, x-y, z'
'y, x, z+1/2'
'x-y, -y, z+1/2'
'-x, -x+y, z+1/2'

loop_
_atom_site_label
_atom_site_type_symbol
_atom_site_fract_x
_atom_site_fract_y
_atom_site_fract_z
_atom_site_U_iso_or_equiv
_atom_site_adp_type
_atom_site_occupancy
_atom_site_symmetry_multiplicity
_atom_site_calc_flag
_atom_site_refinement_flags
Sn1 Sn 0.3333 0.6667 0.4161(2) 0.02466(13) Uani 1 6 d S
Cl1 Cl 0.3333 0.6667 0.1363(4) 0.0482(16) Uani 1 6 d S
O1 O 0.5473(4) 0.7350(4) 0.4481(4) 0.0343(10) Uani 0.50 1 d P
N1 N 0.3333 0.6667 0.6877(13) 0.015(3) Uani 1 6 d S
C12 C 0.4889(6) 0.7769(5) 0.7325(7) 0.0302(15) Uani 0.50 1 d P
H12B H 0.5151 0.7429 0.8290 0.036 Uiso 0.50 1 calc PR
H12A H 0.4948 0.8715 0.7565 0.036 Uiso 0.50 1 calc PR
C11 C 0.6037(4) 0.8019(2) 0.6004(5) 0.0326(8) Uani 1 2 d S
C13 C 0.7444(6) 0.7909(8) 0.6298(8) 0.0492(16) Uani 0.50 1 d P
H13A H 0.8111 0.8330 0.5404 0.074 Uiso 0.50 1 calc PR
H13B H 0.7170 0.6879 0.6420 0.074 Uiso 0.50 1 calc PR
H13C H 0.7933 0.8448 0.7254 0.074 Uiso 0.50 1 calc PR
C14 C 0.6458(7) 0.9646(8) 0.5961(10) 0.0457(16) Uani 0.50 1 d P
H14A H 0.7272 1.0177 0.5229 0.069 Uiso 0.50 1 calc PR
H14B H 0.6753 1.0068 0.7012 0.069 Uiso 0.50 1 calc PR
H14C H 0.5614 0.9724 0.5614 0.069 Uiso 0.50 1 calc PR

loop_
_atom_site_aniso_label
_atom_site_aniso_U_11
_atom_site_aniso_U_22
_atom_site_aniso_U_33
_atom_site_aniso_U_23
_atom_site_aniso_U_13
_atom_site_aniso_U_12
Sn1 0.02768(15) 0.02768(15) 0.01863(19) 0.000 0.000 0.01384(7)
Cl1 0.062(2) 0.062(2) 0.021(2) 0.000 0.000 0.0310(12)
O1 0.0267(14) 0.042(2) 0.030(3) -0.0012(15) 0.0024(14) 0.0146(12)
N1 0.017(4) 0.017(4) 0.011(6) 0.000 0.000 0.009(2)
C12 0.031(2) 0.027(3) 0.030(2) -0.0036(18) -0.002(2) 0.011(2)
C11 0.029(2) 0.0382(16) 0.0277(19) -0.0004(8) -0.0008(16) 0.0143(10)
C13 0.024(3) 0.071(4) 0.048(4) 0.003(3) -0.005(3) 0.019(3)
C14 0.042(4) 0.033(3) 0.046(3) 0.000(3) -0.008(3) 0.006(3)

loop_
_atom_type_symbol
_atom_type_description
_atom_type_scat_dispersion_real
_atom_type_scat_dispersion_imag
_atom_type_scat_source
C C 0.0033 0.0016 'International Tables Vol C Tables 4.2.6.8 and 6.1.1.4'
H H 0.0000 0.0000 'International Tables Vol C Tables 4.2.6.8 and 6.1.1.4'
N N 0.0061 0.0033 'International Tables Vol C Tables 4.2.6.8 and 6.1.1.4'
O O 0.0106 0.0060 'International Tables Vol C Tables 4.2.6.8 and 6.1.1.4'
Cl Cl 0.1484 0.1585 'International Tables Vol C Tables 4.2.6.8 and 6.1.1.4'
Sn Sn -0.6537 1.4246 'International Tables Vol C Tables 4.2.6.8 and 6.1.1.4'

loop_
_geom_angle_atom_site_label_1
_geom_angle_atom_site_label_2
_geom_angle_atom_site_label_3
_geom_angle
_geom_angle_site_symmetry_1
_geom_angle_site_symmetry_3
O1 Sn1 O1 23.32(18) 2_665 8
O1 Sn1 O1 95.29(19) 2_665 9_565
O1 Sn1 O1 118.20(5) 8 9_565
O1 Sn1 O1 118.20(5) 2_665 3_565
O1 Sn1 O1 95.29(19) 8 3_565
O1 Sn1 O1 140.46(17) 9_565 3_565
O1 Sn1 O1 118.20(5) 2_665 .
O1 Sn1 O1 140.46(17) 8 .
O1 Sn1 O1 23.32(18) 9_565 .
O1 Sn1 O1 118.20(5) 3_565 .
O1 Sn1 O1 140.46(17) 2_665 7_665
O1 Sn1 O1 118.20(5) 8 7_665
O1 Sn1 O1 118.20(5) 9_565 7_665
O1 Sn1 O1 23.32(18) 3_565 7_665
O1 Sn1 O1 95.29(19) . 7_665
O1 Sn1 N1 82.23(10) 2_665 .
O1 Sn1 N1 82.23(10) 8 .
O1 Sn1 N1 82.23(10) 9_565 .
O1 Sn1 N1 82.23(10) 3_565 .
O1 Sn1 N1 82.23(10) . .
O1 Sn1 N1 82.23(10) 7_665 .
O1 Sn1 Cl1 97.77(10) 2_665 .
O1 Sn1 Cl1 97.77(10) 8 .
O1 Sn1 Cl1 97.77(10) 9_565 .
O1 Sn1 Cl1 97.77(10) 3_565 .
O1 Sn1 Cl1 97.77(10) . .
O1 Sn1 Cl1 97.77(10) 7_665 .
N1 Sn1 Cl1 180.000(3) . .
C11 O1 Sn1 114.1(2) . .
C12 N1 C12 26.2(3) 8 2_665
C12 N1 C12 89.1(4) 8 .
C12 N1 C12 113.8(4) 2_665 .
C12 N1 C12 113.8(4) 8 7_665
C12 N1 C12 89.1(4) 2_665 7_665
C12 N1 C12 136.2(7) . 7_665
C12 N1 C12 136.2(7) 8 3_565
C12 N1 C12 113.8(4) 2_665 3_565
C12 N1 C12 113.8(4) . 3_565
C12 N1 C12 26.2(3) 7_665 3_565
C12 N1 C12 113.8(4) 8 9_565
C12 N1 C12 136.2(7) 2_665 9_565
C12 N1 C12 26.2(3) . 9_565
C12 N1 C12 113.8(4) 7_665 9_565
C12 N1 C12 89.1(4) 3_565 9_565
C12 N1 Sn1 104.7(5) 8 .
C12 N1 Sn1 104.7(5) 2_665 .
C12 N1 Sn1 104.7(5) . .
C12 N1 Sn1 104.7(5) 7_665 .
C12 N1 Sn1 104.7(5) 3_565 .
C12 N1 Sn1 104.7(5) 9_565 .
N1 C12 C11 113.3(6) . .
N1 C12 H12B 108.9 . .
C11 C12 H12B 108.9 . .
N1 C12 H12A 108.9 . .
C11 C12 H12A 108.9 . .
H12B C12 H12A 107.7 . .
O1 C11 O1 32.5(3) . 9_565
O1 C11 C14 78.2(3) . 9_565
O1 C11 C14 109.7(4) 9_565 9_565
O1 C11 C14 109.7(4) . .
O1 C11 C14 78.2(3) 9_565 .
C14 C11 C14 151.1(6) 9_565 .
O1 C11 C13 126.0(4) . 9_565
O1 C11 C13 106.3(4) 9_565 9_565
C14 C11 C13 109.3(5) 9_565 9_565
C14 C11 C13 43.0(3) . 9_565
O1 C11 C13 106.3(4) . .
O1 C11 C13 126.0(4) 9_565 .
C14 C11 C13 43.0(3) 9_565 .
C14 C11 C13 109.3(5) . .
C13 C11 C13 66.5(6) 9_565 .
O1 C11 C12 109.9(3) . 9_565
O1 C11 C12 117.5(4) 9_565 9_565
C14 C11 C12 88.4(4) 9_565 9_565
C14 C11 C12 113.1(4) . 9_565
C13 C11 C12 123.4(4) 9_565 9_565
C13 C11 C12 108.2(4) . 9_565
O1 C11 C12 117.5(4) . .
O1 C11 C12 109.9(3) 9_565 .
C14 C11 C12 113.1(4) 9_565 .
C14 C11 C12 88.4(4) . .
C13 C11 C12 108.2(4) 9_565 .
C13 C11 C12 123.4(4) . .
C12 C11 C12 25.1(3) 9_565 .
C11 C13 H13A 109.5 . .
C11 C13 H13B 109.5 . .
H13A C13 H13B 109.5 . .
C11 C13 H13C 109.5 . .
H13A C13 H13C 109.5 . .
H13B C13 H13C 109.5 . .
C11 C14 H14A 109.5 . .
C11 C14 H14B 109.5 . .
H14A C14 H14B 109.5 . .
C11 C14 H14C 109.5 . .
H14A C14 H14C 109.5 . .
H14B C14 H14C 109.5 . .

loop_
_geom_bond_atom_site_label_1
_geom_bond_atom_site_label_2
_geom_bond_distance
_geom_bond_site_symmetry_2
Sn1 O1 1.974(3) 2_665
Sn1 O1 1.974(3) 8
Sn1 O1 1.974(3) 9_565
Sn1 O1 1.974(3) 3_565
Sn1 O1 1.974(3) .
Sn1 O1 1.974(3) 7_665
Sn1 N1 2.268(12) .
Sn1 Cl1 2.338(5) .
O1 C11 1.426(5) .
N1 C12 1.481(6) 8
N1 C12 1.481(6) 2_665
N1 C12 1.481(6) .
N1 C12 1.481(6) 7_665
N1 C12 1.481(6) 3_565
N1 C12 1.481(6) 9_565
C12 C11 1.544(7) .
C12 H12B 0.9700 .
C12 H12A 0.9700 .
C11 O1 1.426(5) 9_565
C11 C14 1.512(7) 9_565
C11 C14 1.512(7) .
C11 C13 1.534(6) 9_565
C11 C13 1.534(6) .
C11 C12 1.544(7) 9_565
C13 H13A 0.9600 .
C13 H13B 0.9600 .
C13 H13C 0.9600 .
C14 H14A 0.9600 .
C14 H14B 0.9600 .
C14 H14C 0.9600 .

loop_
_geom_torsion_atom_site_label_1
_geom_torsion_atom_site_label_2
_geom_torsion_atom_site_label_3
_geom_torsion_atom_site_label_4
_geom_torsion
_geom_torsion_site_symmetry_1
_geom_torsion_site_symmetry_4
O1 Sn1 O1 C11 54.5(3) 2_665 .
O1 Sn1 O1 C11 45.4(5) 8 .
O1 Sn1 O1 C11 66.1(2) 9_565 .
O1 Sn1 O1 C11 -99.10(19) 3_565 .
O1 Sn1 O1 C11 -103.67(19) 7_665 .
N1 Sn1 O1 C11 -22.3(2) . .
Cl1 Sn1 O1 C11 157.7(2) . .
O1 Sn1 N1 C12 -1.76(19) 2_665 8
O1 Sn1 N1 C12 -25.3(2) 8 8
O1 Sn1 N1 C12 94.7(2) 9_565 8
O1 Sn1 N1 C12 -121.76(19) 3_565 8
O1 Sn1 N1 C12 118.24(19) . 8
O1 Sn1 N1 C12 -145.3(2) 7_665 8
Cl1 Sn1 N1 C12 46(100) . 8
O1 Sn1 N1 C12 25.3(2) 2_665 2_665
O1 Sn1 N1 C12 1.76(19) 8 2_665
O1 Sn1 N1 C12 121.76(19) 9_565 2_665
O1 Sn1 N1 C12 -94.7(2) 3_565 2_665
O1 Sn1 N1 C12 145.3(2) . 2_665
O1 Sn1 N1 C12 -118.24(19) 7_665 2_665
Cl1 Sn1 N1 C12 74(100) . 2_665
O1 Sn1 N1 C12 -94.7(2) 2_665 .
O1 Sn1 N1 C12 -118.24(19) 8 .
O1 Sn1 N1 C12 1.76(19) 9_565 .
O1 Sn1 N1 C12 145.3(2) 3_565 .
O1 Sn1 N1 C12 25.3(2) . .
O1 Sn1 N1 C12 121.76(19) 7_665 .
Cl1 Sn1 N1 C12 -46(100) . .
O1 Sn1 N1 C12 118.24(19) 2_665 7_665
O1 Sn1 N1 C12 94.7(2) 8 7_665
O1 Sn1 N1 C12 -145.3(2) 9_565 7_665
O1 Sn1 N1 C12 -1.76(19) 3_565 7_665
O1 Sn1 N1 C12 -121.76(19) . 7_665
O1 Sn1 N1 C12 -25.3(2) 7_665 7_665
Cl1 Sn1 N1 C12 166(100) . 7_665
O1 Sn1 N1 C12 145.3(2) 2_665 3_565
O1 Sn1 N1 C12 121.76(19) 8 3_565
O1 Sn1 N1 C12 -118.24(19) 9_565 3_565
O1 Sn1 N1 C12 25.3(2) 3_565 3_565
O1 Sn1 N1 C12 -94.7(2) . 3_565
O1 Sn1 N1 C12 1.76(19) 7_665 3_565
Cl1 Sn1 N1 C12 -166(100) . 3_565
O1 Sn1 N1 C12 -121.76(19) 2_665 9_565
O1 Sn1 N1 C12 -145.3(2) 8 9_565
O1 Sn1 N1 C12 -25.3(2) 9_565 9_565
O1 Sn1 N1 C12 118.24(19) 3_565 9_565
O1 Sn1 N1 C12 -1.76(19) . 9_565
O1 Sn1 N1 C12 94.7(2) 7_665 9_565
Cl1 Sn1 N1 C12 -74(100) . 9_565
C12 N1 C12 C11 -128.4(4) 8 .
C12 N1 C12 C11 -137.2(7) 2_665 .
C12 N1 C12 C11 107.0(11) 7_665 .
C12 N1 C12 C11 90.1(9) 3_565 .
C12 N1 C12 C11 70.0(3) 9_565 .
Sn1 N1 C12 C11 -23.5(3) . .
Sn1 O1 C11 O1 -68.9(2) . 9_565
Sn1 O1 C11 C14 125.3(4) . 9_565
Sn1 O1 C11 C14 -83.6(4) . .
Sn1 O1 C11 C13 -129.3(4) . 9_565
Sn1 O1 C11 C13 158.3(3) . .
Sn1 O1 C11 C12 41.4(3) . 9_565
Sn1 O1 C11 C12 15.2(3) . .
N1 C12 C11 O1 8.4(4) . .
N1 C12 C11 O1 43.0(4) . 9_565
N1 C12 C11 C14 -80.0(5) . 9_565
N1 C12 C11 C14 119.9(4) . .
N1 C12 C11 C13 158.7(4) . 9_565
N1 C12 C11 C13 -127.9(5) . .
N1 C12 C11 C12 -69.6(4) . 9_565
